data_2225335
loop_
_publ_author_name
'Du, Mei'
'Liu, Bing-Xin'
'Nie, Jing-Jing'
'Xu, Duan-Jun'

_publ_section_title
;
 Bis(\m-iminodiacetato)bis[(2,2'-diamino-4,4'-bi-1,3-thiazole)lead(II)]
 tetrahydrate
;
_journal_coeditor_code NG2733
_journal_issue 3
_journal_name_full 'Acta Crystallographica Section E'
_journal_page_first m343
_journal_page_last m344
_journal_paper_doi 10.1107/S1600536810006926
_journal_volume 66
_journal_year 2010
_chemical_formula_iupac '[Pb2 (C4 H5 N O4)2 (C6 H6 N4 S2)2], 4H2 O'
_chemical_formula_moiety 'C20 H22 N10 O8 Pb2 S4, 4(H2 O)'
_chemical_formula_sum 'C20 H30 N10 O12 Pb2 S4'
_chemical_formula_weight 1145.16
_chemical_name_systematic
;
Bis(\m-iminodiacetato)bis[(2,2'-diamino-4,4'-bi-1,3-thiazole)lead(II)]
tetrahydrate
;
_space_group_IT_number 2
_symmetry_cell_setting triclinic
_symmetry_space_group_name_Hall '-P 1'
_symmetry_space_group_name_H-M 'P -1'
_atom_sites_solution_hydrogens geom
_atom_sites_solution_primary direct
_atom_sites_solution_secondary difmap
_audit_creation_method SHELXL-97
_cell_angle_alpha 77.0732(12)
_cell_angle_beta 67.4141(15)
_cell_angle_gamma 69.0690(12)
_cell_formula_units_Z 1
_cell_length_a 9.2241(8)
_cell_length_b 9.8526(9)
_cell_length_c 10.6380(11)
_cell_measurement_reflns_used 4336
_cell_measurement_temperature 295(2)
_cell_measurement_theta_max 24.6
_cell_measurement_theta_min 2.1
_cell_volume 829.54(14)
_computing_cell_refinement 'PROCESS-AUTO (Rigaku, 1998)'
_computing_data_collection 'PROCESS-AUTO (Rigaku, 1998)'
_computing_data_reduction 'CrystalStructure (Rigaku/MSC, 2002)'
_computing_molecular_graphics 'ORTEP-3 for Windows (Farrugia, 1997)'
_computing_publication_material 'WinGX (Farrugia, 1999)'
_computing_structure_refinement 'SHELXL97 (Sheldrick, 2008)'
_computing_structure_solution 'SIR92 (Altomare <i>et al.</i>,  1993)'
_diffrn_ambient_temperature 295(2)
_diffrn_detector_area_resol_mean 10.00
_diffrn_measured_fraction_theta_full 0.988
_diffrn_measured_fraction_theta_max 0.988
_diffrn_measurement_device_type 'Rigaku R-AXIS RAPID'
_diffrn_measurement_method \w
_diffrn_radiation_monochromator graphite
_diffrn_radiation_source 'fine-focus sealed tube'
_diffrn_radiation_type MoK\a
_diffrn_radiation_wavelength 0.71073
_diffrn_reflns_av_R_equivalents 0.021
_diffrn_reflns_av_sigmaI/netI 0.030
_diffrn_reflns_limit_h_max 10
_diffrn_reflns_limit_h_min -10
_diffrn_reflns_limit_k_max 11
_diffrn_reflns_limit_k_min -11
_diffrn_reflns_limit_l_max 12
_diffrn_reflns_limit_l_min -12
_diffrn_reflns_number 5960
_diffrn_reflns_theta_full 25.01
_diffrn_reflns_theta_max 25.0
_diffrn_reflns_theta_min 2.1
_diffrn_standards_decay_% 0
_diffrn_standards_interval_count 0
_diffrn_standards_interval_time 0
_diffrn_standards_number 0
_exptl_absorpt_coefficient_mu 10.459
_exptl_absorpt_correction_T_max 0.350
_exptl_absorpt_correction_T_min 0.132
_exptl_absorpt_correction_type multi-scan
_exptl_absorpt_process_details '(ABSCOR; Higashi, 1995)'
_exptl_crystal_colour yellow
_exptl_crystal_density_diffrn 2.292
_exptl_crystal_density_method 'not measured'
_exptl_crystal_description block
_exptl_crystal_F_000 544
_exptl_crystal_size_max 0.20
_exptl_crystal_size_mid 0.12
_exptl_crystal_size_min 0.10
_refine_diff_density_max 0.540
_refine_diff_density_min -0.703
_refine_ls_extinction_method none
_refine_ls_goodness_of_fit_ref 1.066
_refine_ls_hydrogen_treatment mixed
_refine_ls_matrix_type full
_refine_ls_number_parameters 244
_refine_ls_number_reflns 2878
_refine_ls_number_restraints 9
_refine_ls_restrained_S_all 1.064
_refine_ls_R_factor_all 0.0211
_refine_ls_R_factor_gt 0.0197
_refine_ls_shift/su_max 0.001
_refine_ls_shift/su_mean 0.000
_refine_ls_structure_factor_coef Fsqd
_refine_ls_weighting_details 'calc w=1/[\s^2^(Fo^2^)+(0.0190P)^2^+0.7917P] where P=(Fo^2^+2Fc^2^)/3'
_refine_ls_weighting_scheme calc
_refine_ls_wR_factor_gt 0.0476
_refine_ls_wR_factor_ref 0.0481
_reflns_number_gt 2745
_reflns_number_total 2878
_reflns_threshold_expression I>2\s(I)
_cod_data_source_file ng2733.cif
_cod_data_source_block I
_cod_depositor_comments
;
The following automatic conversions were performed:
'_symmetry_cell_setting' value 'Triclinic' changed to 'triclinic'
according to '/home/saulius/struct/CIF-dictionaries/cif_core.dic'
dictionary named 'cif_core.dic' version 2.4.1 from 2010-06-29.

Automatic conversion script
Id: cif_fix_enum 1527 2010-12-29 10:47:43Z saulius 

The following automatic conversions were performed:

'_symmetry_cell_setting' value 'Triclinic' changed to 'triclinic'
according to /home/saulius/struct/CIF-dictionaries/cif_core.dic
dictionary named 'cif_core.dic' version 2.4.1 from 2010-06-29.

Automatic conversion script
Id: cif_fix_values 1715 2011-07-08 13:25:40Z adriana 
;
_cod_database_code 2225335
_cod_database_fobs_code 2225335

loop_
_symmetry_equiv_pos_as_xyz
'x, y, z'
'-x, -y, -z'

loop_
_atom_site_type_symbol
_atom_site_label
_atom_site_fract_x
_atom_site_fract_y
_atom_site_fract_z
_atom_site_U_iso_or_equiv
_atom_site_adp_type
_atom_site_calc_flag
_atom_site_refinement_flags
_atom_site_occupancy
_atom_site_disorder_assembly
_atom_site_disorder_group
Pb Pb 0.545731(18) 0.724630(15) 0.424338(14) 0.02919(7) Uani d . 1 . .
S S1 0.85653(18) 1.10157(14) 0.16319(14) 0.0551(3) Uani d . 1 . .
S S2 0.70556(17) 0.84111(15) 0.78711(13) 0.0513(3) Uani d . 1 . .
O O1 0.6288(4) 0.4760(3) 0.5554(3) 0.0400(7) Uani d . 1 . .
O O2 0.8401(5) 0.2774(4) 0.5652(4) 0.0696(11) Uani d . 1 . .
O O3 0.5809(4) 0.7154(3) 0.1777(3) 0.0431(7) Uani d . 1 . .
O O4 0.6770(6) 0.5550(4) 0.0268(4) 0.0714(12) Uani d . 1 . .
O O1W 0.7380(5) 1.1758(4) -0.1588(4) 0.0577(9) Uani d D 1 . .
O O2W 1.0741(5) 0.6671(5) 0.1186(5) 0.0717(11) Uani d D 1 . .
N N1 0.7119(4) 0.9098(4) 0.3108(4) 0.0359(8) Uani d . 1 . .
N N2 0.7160(6) 0.9566(5) 0.0832(4) 0.0541(11) Uani d D 1 . .
N N3 0.6755(4) 0.7770(4) 0.5787(3) 0.0357(8) Uani d . 1 . .
N N4 0.5919(6) 0.6270(5) 0.7807(4) 0.0563(11) Uani d D 1 . .
N N5 0.8084(4) 0.5688(4) 0.2998(4) 0.0355(8) Uani d D 1 . .
C C1 0.7507(5) 0.9781(5) 0.1862(4) 0.0382(10) Uani d . 1 . .
C C2 0.8435(6) 1.0598(5) 0.3335(5) 0.0494(12) Uani d . 1 . .
H H2 0.8841 1.1027 0.3770 0.059 Uiso calc R 1 . .
C C3 0.7666(5) 0.9569(5) 0.3947(4) 0.0372(10) Uani d . 1 . .
C C4 0.6525(6) 0.7362(5) 0.7099(4) 0.0399(10) Uani d . 1 . .
C C5 0.7564(6) 0.9461(5) 0.6339(5) 0.0461(11) Uani d . 1 . .
H H5 0.7934 1.0262 0.6206 0.055 Uiso calc R 1 . .
C C6 0.7354(5) 0.8967(4) 0.5350(5) 0.0368(10) Uani d . 1 . .
C C11 0.7810(6) 0.4004(5) 0.5131(4) 0.0370(10) Uani d . 1 . .
C C12 0.8948(6) 0.4667(5) 0.3912(5) 0.0418(10) Uani d . 1 . .
H H12A 0.9443 0.5183 0.4229 0.050 Uiso calc R 1 . .
H H12B 0.9827 0.3892 0.3400 0.050 Uiso calc R 1 . .
C C13 0.7855(6) 0.4939(5) 0.2072(4) 0.0408(10) Uani d . 1 . .
H H13A 0.7393 0.4162 0.2599 0.049 Uiso calc R 1 . .
H H13B 0.8919 0.4499 0.1420 0.049 Uiso calc R 1 . .
C C14 0.6733(6) 0.5959(5) 0.1303(4) 0.0427(11) Uani d . 1 . .
H H11 0.768(8) 1.197(7) -0.2418(10) 0.080 Uiso d D 1 . .
H H12 0.6393(18) 1.220(6) -0.132(6) 0.080 Uiso d D 1 . .
H H21 1.124(7) 0.724(5) 0.113(7) 0.080 Uiso d D 1 . .
H H22 1.147(6) 0.594(4) 0.086(7) 0.080 Uiso d D 1 . .
H H2A 0.662(6) 0.895(5) 0.101(6) 0.080 Uiso d D 1 . .
H H2B 0.751(8) 0.997(6) 0.001(2) 0.080 Uiso d D 1 . .
H H4A 0.582(7) 0.570(5) 0.736(5) 0.080 Uiso d D 1 . .
H H4B 0.595(7) 0.598(6) 0.862(2) 0.080 Uiso d D 1 . .
H H5N 0.865(6) 0.626(5) 0.247(5) 0.080 Uiso d D 1 . .

loop_
_atom_site_aniso_label
_atom_site_aniso_U_11
_atom_site_aniso_U_22
_atom_site_aniso_U_33
_atom_site_aniso_U_12
_atom_site_aniso_U_13
_atom_site_aniso_U_23
Pb 0.03072(10) 0.03010(10) 0.02682(10) -0.00792(7) -0.01080(7) -0.00292(6)
S1 0.0619(9) 0.0475(7) 0.0531(7) -0.0305(6) -0.0092(6) 0.0054(6)
S2 0.0594(8) 0.0592(8) 0.0430(7) -0.0105(6) -0.0248(6) -0.0183(6)
O1 0.0430(19) 0.0399(17) 0.0384(17) -0.0150(15) -0.0159(14) 0.0016(13)
O2 0.070(3) 0.051(2) 0.064(2) -0.0008(19) -0.025(2) 0.0136(19)
O3 0.051(2) 0.0448(18) 0.0352(16) -0.0102(15) -0.0218(15) -0.0005(14)
O4 0.110(3) 0.068(2) 0.049(2) -0.016(2) -0.046(2) -0.0134(19)
O1W 0.063(2) 0.059(2) 0.054(2) -0.0169(19) -0.030(2) 0.0050(19)
O2W 0.062(3) 0.076(3) 0.074(3) -0.035(2) -0.002(2) -0.013(2)
N1 0.040(2) 0.0315(18) 0.0362(19) -0.0136(16) -0.0107(16) -0.0017(15)
N2 0.068(3) 0.058(3) 0.039(2) -0.030(2) -0.019(2) 0.010(2)
N3 0.038(2) 0.041(2) 0.0309(18) -0.0143(16) -0.0126(16) -0.0041(15)
N4 0.081(3) 0.066(3) 0.032(2) -0.033(3) -0.026(2) 0.007(2)
N5 0.034(2) 0.039(2) 0.035(2) -0.0125(16) -0.0138(16) -0.0001(16)
C1 0.038(2) 0.033(2) 0.037(2) -0.0107(19) -0.0072(19) -0.0009(18)
C2 0.050(3) 0.046(3) 0.058(3) -0.024(2) -0.013(2) -0.010(2)
C3 0.034(2) 0.035(2) 0.040(2) -0.0065(19) -0.0086(19) -0.0115(19)
C4 0.043(3) 0.047(3) 0.032(2) -0.008(2) -0.015(2) -0.010(2)
C5 0.052(3) 0.044(3) 0.051(3) -0.012(2) -0.024(2) -0.014(2)
C6 0.033(2) 0.034(2) 0.045(2) -0.0053(18) -0.015(2) -0.0113(19)
C11 0.043(3) 0.038(2) 0.034(2) -0.008(2) -0.021(2) -0.0024(19)
C12 0.038(3) 0.048(3) 0.042(2) -0.012(2) -0.021(2) 0.001(2)
C13 0.049(3) 0.040(2) 0.036(2) -0.009(2) -0.019(2) -0.0080(19)
C14 0.054(3) 0.045(3) 0.032(2) -0.020(2) -0.014(2) 0.000(2)

loop_
_atom_type_symbol
_atom_type_description
_atom_type_scat_dispersion_real
_atom_type_scat_dispersion_imag
_atom_type_scat_source
C C 0.0033 0.0000 'International Tables Vol C Tables 4.2.6.8 and 6.1.1.4'
H H 0.0000 0.0000 'International Tables Vol C Tables 4.2.6.8 and 6.1.1.4'
N N 0.0061 0.0000 'International Tables Vol C Tables 4.2.6.8 and 6.1.1.4'
O O 0.0106 0.0000 'International Tables Vol C Tables 4.2.6.8 and 6.1.1.4'
Pb Pb -3.3944 0.0000 'International Tables Vol C Tables 4.2.6.8 and 6.1.1.4'
S S 0.1246 0.0000 'International Tables Vol C Tables 4.2.6.8 and 6.1.1.4'

loop_
_geom_angle_atom_site_label_1
_geom_angle_atom_site_label_2
_geom_angle_atom_site_label_3
_geom_angle_site_symmetry_1
_geom_angle_site_symmetry_3
_geom_angle
_geom_angle_publ_flag
N5 Pb O3 . . 66.12(11) ?
N5 Pb O1 . . 67.04(11) ?
O3 Pb O1 . . 114.56(10) ?
N5 Pb N1 . . 78.68(11) ?
O3 Pb N1 . . 81.95(10) ?
O1 Pb N1 . . 128.64(10) ?
N5 Pb N3 . . 90.68(12) ?
O3 Pb N3 . . 143.48(11) ?
O1 Pb N3 . . 77.56(10) ?
N1 Pb N3 . . 65.44(11) ?
C2 S1 C1 . . 89.0(2) ?
C5 S2 C4 . . 89.4(2) ?
C11 O1 Pb . . 116.9(3) ?
C14 O3 Pb . . 114.4(3) ?
H11 O1W H12 . . 105(6) ?
H21 O2W H22 . . 104(6) ?
C1 N1 C3 . . 110.4(4) ?
C1 N1 Pb . . 132.4(3) ?
C3 N1 Pb . . 117.1(3) ?
C1 N2 H2A . . 116(4) ?
C1 N2 H2B . . 122(4) ?
H2A N2 H2B . . 121(6) ?
C4 N3 C6 . . 111.2(4) ?
C4 N3 Pb . . 128.8(3) ?
C6 N3 Pb . . 116.8(3) ?
C4 N4 H4A . . 118(4) ?
C4 N4 H4B . . 119(4) ?
H4A N4 H4B . . 119(6) ?
C13 N5 C12 . . 112.7(3) ?
C13 N5 Pb . . 109.0(3) ?
C12 N5 Pb . . 112.3(3) ?
C13 N5 H5N . . 105(4) ?
C12 N5 H5N . . 111(4) ?
Pb N5 H5N . . 106(4) ?
N1 C1 N2 . . 124.7(4) ?
N1 C1 S1 . . 114.6(3) ?
N2 C1 S1 . . 120.7(3) ?
C3 C2 S1 . . 110.9(4) ?
C3 C2 H2 . . 124.5 ?
S1 C2 H2 . . 124.5 ?
C2 C3 N1 . . 115.0(4) ?
C2 C3 C6 . . 125.7(4) ?
N1 C3 C6 . . 119.3(4) ?
N3 C4 N4 . . 124.6(4) ?
N3 C4 S2 . . 113.7(3) ?
N4 C4 S2 . . 121.7(3) ?
C6 C5 S2 . . 111.0(4) ?
C6 C5 H5 . . 124.5 ?
S2 C5 H5 . . 124.5 ?
C5 C6 N3 . . 114.7(4) ?
C5 C6 C3 . . 126.4(4) ?
N3 C6 C3 . . 119.0(4) ?
O2 C11 O1 . . 124.6(4) ?
O2 C11 C12 . . 118.1(4) ?
O1 C11 C12 . . 117.3(4) ?
N5 C12 C11 . . 112.3(4) ?
N5 C12 H12A . . 109.1 ?
C11 C12 H12A . . 109.1 ?
N5 C12 H12B . . 109.1 ?
C11 C12 H12B . . 109.1 ?
H12A C12 H12B . . 107.9 ?
N5 C13 C14 . . 112.6(4) ?
N5 C13 H13A . . 109.1 ?
C14 C13 H13A . . 109.1 ?
N5 C13 H13B . . 109.1 ?
C14 C13 H13B . . 109.1 ?
H13A C13 H13B . . 107.8 ?
O4 C14 O3 . . 124.8(5) ?
O4 C14 C13 . . 117.8(4) ?
O3 C14 C13 . . 117.4(4) ?

loop_
_geom_bond_atom_site_label_1
_geom_bond_atom_site_label_2
_geom_bond_site_symmetry_2
_geom_bond_distance
_geom_bond_publ_flag
Pb O1 . 2.546(3) y
Pb O1 2_666 2.892(3) y
Pb O3 . 2.536(3) y
Pb N1 . 2.593(3) y
Pb N3 . 2.594(3) y
Pb N5 . 2.402(4) y
S1 C2 . 1.732(5) ?
S1 C1 . 1.739(4) ?
S2 C5 . 1.718(5) ?
S2 C4 . 1.741(4) ?
O1 C11 . 1.283(5) ?
O2 C11 . 1.237(5) ?
O3 C14 . 1.259(5) ?
O4 C14 . 1.239(5) ?
O1W H11 . 0.819(16) ?
O1W H12 . 0.82(5) ?
O2W H21 . 0.82(7) ?
O2W H22 . 0.82(5) ?
N1 C1 . 1.321(5) ?
N1 C3 . 1.403(5) ?
N2 C1 . 1.331(6) ?
N2 H2A . 0.86(6) ?
N2 H2B . 0.86(3) ?
N3 C4 . 1.318(5) ?
N3 C6 . 1.391(5) ?
N4 C4 . 1.335(6) ?
N4 H4A . 0.86(5) ?
N4 H4B . 0.86(3) ?
N5 C13 . 1.468(5) ?
N5 C12 . 1.475(5) ?
N5 H5N . 0.86(5) ?
C2 C3 . 1.348(6) ?
C2 H2 . 0.9300 ?
C3 C6 . 1.435(6) ?
C5 C6 . 1.354(6) ?
C5 H5 . 0.9300 ?
C11 C12 . 1.509(6) ?
C12 H12A . 0.9700 ?
C12 H12B . 0.9700 ?
C13 C14 . 1.513(6) ?
C13 H13A . 0.9700 ?
C13 H13B . 0.9700 ?

loop_
_geom_hbond_atom_site_label_D
_geom_hbond_atom_site_label_H
_geom_hbond_atom_site_label_A
_geom_hbond_site_symmetry_A
_geom_hbond_distance_DH
_geom_hbond_distance_HA
_geom_hbond_distance_DA
_geom_hbond_angle_DHA
_geom_hbond_publ_flag
N2 H2A O3 . 0.86(6) 2.05(5) 2.880(6) 162(5) y
N2 H2B O1W . 0.86(3) 2.16(4) 2.959(6) 153(6) y
N4 H4A O1 . 0.86(5) 2.15(5) 2.946(5) 155(5) y
N4 H4B O4 1_556 0.86(3) 2.07(5) 2.885(7) 159(6) y
N5 H5N O2W . 0.87(5) 2.01(6) 2.809(7) 153(4) y
O1W H11 O2 1_564 0.819(16) 1.97(2) 2.783(6) 171(5) y
O1W H12 O3 2_675 0.82(5) 2.11(4) 2.819(6) 144(5) y
O2W H21 O1W 2_775 0.82(7) 2.10(7) 2.892(7) 161(6) y
O2W H22 O4 2_765 0.82(5) 1.95(5) 2.766(6) 168(7) y
C5 H5 O2 1_565 0.93 2.56 3.476(6) 167 y
